data_1558322
loop_
_publ_author_name
'Zaworotko, Michael'
'Kumar, Naveen'
'Chang, Ze'
'Yu, Mei-Hui'
'Kumar, Amrit'
'O&#x2019;Nolan, Daniel'
'Bu, Xian-He'
'Patyk-Ka\'zmierczak, Ewa'
'Bezrukov, Andrey A.'
'Mukherjee, Soumya'
'Wang, Shi-Qiang'

_publ_section_title
;
 Crystal engineering of a rectangular sql coordination network to enable
 xylenes selectivity over ethylbenzene
;
_journal_name_full 'Chemical Science'
_journal_paper_doi 10.1039/D0SC02123G
_journal_year 2020
_chemical_formula_moiety 'C24 H16 Co1 N10 S2, 2(C8 H10)'
_chemical_formula_sum 'C40 H36 Co N10 S2'
_chemical_formula_weight 779.84
_chemical_name_common sql-1,3-Co-NCS.2MX
_space_group_crystal_system monoclinic
_space_group_IT_number 15
_space_group_name_Hall '-C 2yc'
_space_group_name_H-M_alt 'C 1 2/c 1'
_atom_sites_solution_hydrogens geom
_audit_creation_date 2018-08-08
_audit_creation_method
;
Olex2 1.2
(compiled 2018.05.18 svn.r3508 for OlexSys, GUI svn.r5497)
;
_audit_update_record
;
2019-05-14 deposited with the CCDC.	2020-06-16 downloaded from the CCDC.
;
_cell_angle_alpha 90
_cell_angle_beta 100.226(4)
_cell_angle_gamma 90
_cell_formula_units_Z 4
_cell_length_a 24.756(2)
_cell_length_b 11.4713(9)
_cell_length_c 14.4235(13)
_cell_measurement_reflns_used 7180
_cell_measurement_temperature 298(2)
_cell_measurement_theta_max 48.93
_cell_measurement_theta_min 3.63
_cell_volume 4031.0(6)
_computing_molecular_graphics 'Olex2 (Dolomanov et al., 2009)'
_computing_publication_material 'Olex2 (Dolomanov et al., 2009)'
_computing_structure_refinement 'ShelXL (Sheldrick, 2015)'
_computing_structure_solution 'XT (Sheldrick, 2015)'
_diffrn_ambient_temperature 298.32
_diffrn_measured_fraction_theta_full 0.977
_diffrn_measured_fraction_theta_max 0.977
_diffrn_measurement_device_type 'Bruker APEX-II CCD'
_diffrn_measurement_method '\f and \w scans'
_diffrn_radiation_type CuK\a
_diffrn_radiation_wavelength 1.54178
_diffrn_reflns_av_R_equivalents 0.0521
_diffrn_reflns_av_unetI/netI 0.0380
_diffrn_reflns_Laue_measured_fraction_full 0.977
_diffrn_reflns_Laue_measured_fraction_max 0.977
_diffrn_reflns_limit_h_max 24
_diffrn_reflns_limit_h_min -24
_diffrn_reflns_limit_k_max 11
_diffrn_reflns_limit_k_min -11
_diffrn_reflns_limit_l_max 14
_diffrn_reflns_limit_l_min -14
_diffrn_reflns_number 16385
_diffrn_reflns_point_group_measured_fraction_full 0.977
_diffrn_reflns_point_group_measured_fraction_max 0.977
_diffrn_reflns_theta_full 49.066
_diffrn_reflns_theta_max 49.066
_diffrn_reflns_theta_min 3.628
_exptl_absorpt_coefficient_mu 4.633
_exptl_absorpt_correction_T_max 0.757
_exptl_absorpt_correction_T_min 0.725
_exptl_absorpt_correction_type multi-scan
_exptl_absorpt_process_details
'SADABS-2016/2 (Bruker,2016/2) was used for absorption correction. wR2(int) was 0.1326 before and 0.0591 after correction. The Ratio of minimum to maximum transmission is 0.0710. The \l/2 correction factor is Not present.'
_exptl_crystal_colour Red
_exptl_crystal_density_diffrn 1.285
_exptl_crystal_description Rod
_exptl_crystal_F_000 1620
_exptl_crystal_size_max 0.08
_exptl_crystal_size_mid 0.07
_exptl_crystal_size_min 0.06
_refine_diff_density_max 0.408
_refine_diff_density_min -0.248
_refine_diff_density_rms 0.053
_refine_ls_extinction_method none
_refine_ls_goodness_of_fit_ref 1.188
_refine_ls_hydrogen_treatment constr
_refine_ls_matrix_type full
_refine_ls_number_parameters 244
_refine_ls_number_reflns 1943
_refine_ls_number_restraints 0
_refine_ls_restrained_S_all 1.188
_refine_ls_R_factor_all 0.0678
_refine_ls_R_factor_gt 0.0557
_refine_ls_shift/su_max 0.000
_refine_ls_shift/su_mean 0.000
_refine_ls_structure_factor_coef Fsqd
_refine_ls_weighting_details 'w=1/[\s^2^(Fo^2^)+(0.0174P)^2^+20.3947P] where P=(Fo^2^+2Fc^2^)/3'
_refine_ls_weighting_scheme calc
_refine_ls_wR_factor_gt 0.1084
_refine_ls_wR_factor_ref 0.1118
_reflns_Friedel_coverage 0.000
_reflns_number_gt 1702
_reflns_number_total 1943
_reflns_threshold_expression 'I > 2\s(I)'
_cod_data_source_file d0sc02123g2.cif
_cod_data_source_block sql-1_3-Co-NCS_2MX
_cod_database_code 1558322
_shelx_shelxl_version_number 2014/7
_shelx_space_group_comment
;
The symmetry employed for this shelxl refinement is uniquely defined
by the following loop, which should always be used as a source of
symmetry information in preference to the above space-group names.
They are only intended as comments.
;
_olex2_refinement_description
;
1. Fixed Uiso
 At 1.2 times of:
  All C(H) groups
 At 1.5 times of:
  All C(H,H,H) groups
2.a Aromatic/amide H refined with riding coordinates:
 C2B(H2B), C2C(H2C), C3B(H3B), C3C(H3C), C5B(H5B), C6B(H6B), C6C(H6C),
 C7C(H7C), C3E(H3E), C5E(H5E), C6E(H6E), C7E(H7E)
2.b Idealised Me refined as rotating group:
 C1E(H1EA,H1EB,H1EC), C8E(H8EA,H8EB,H8EC)
;
_olex2_submission_special_instructions 'No special instructions were received'

loop_
_space_group_symop_operation_xyz
'x, y, z'
'-x, y, -z+1/2'
'x+1/2, y+1/2, z'
'-x+1/2, y+1/2, -z+1/2'
'-x, -y, -z'
'x, -y, z-1/2'
'-x+1/2, -y+1/2, -z'
'x+1/2, -y+1/2, z-1/2'

loop_
_atom_site_label
_atom_site_type_symbol
_atom_site_fract_x
_atom_site_fract_y
_atom_site_fract_z
_atom_site_U_iso_or_equiv
_atom_site_adp_type
_atom_site_occupancy
_atom_site_site_symmetry_order
_atom_site_calc_flag
_atom_site_refinement_flags_posn
_atom_site_refinement_flags_adp
_atom_site_refinement_flags_occupancy
_atom_site_disorder_assembly
_atom_site_disorder_group
Co1A Co 0.5000 0.75718(9) 0.7500 0.0261(4) Uani 1 2 d S T P . .
N1B N 0.56913(15) 0.7577(4) 0.6765(3) 0.0317(11) Uani 1 1 d . . . . .
N1C N 0.5000 0.5651(5) 0.7500 0.0350(16) Uani 1 2 d S T P . .
N1D N 0.44783(18) 0.7566(4) 0.6200(4) 0.0392(12) Uani 1 1 d . . . . .
C2B C 0.6103(2) 0.6836(5) 0.7025(4) 0.0396(15) Uani 1 1 d . . . . .
H2B H 0.6084 0.6333 0.7523 0.047 Uiso 1 1 calc R . . . .
C2C C 0.4926(2) 0.5041(5) 0.6703(4) 0.0434(15) Uani 1 1 d . . . . .
H2C H 0.4872 0.5444 0.6135 0.052 Uiso 1 1 calc R . . . .
C2D C 0.4305(2) 0.7871(5) 0.5459(5) 0.0424(16) Uani 1 1 d . . . . .
C3B C 0.6554(2) 0.6774(5) 0.6599(4) 0.0413(15) Uani 1 1 d . . . . .
H3B H 0.6829 0.6232 0.6802 0.050 Uiso 1 1 calc R . . . .
C3C C 0.4925(2) 0.3839(5) 0.6677(4) 0.0490(16) Uani 1 1 d . . . . .
H3C H 0.4874 0.3451 0.6102 0.059 Uiso 1 1 calc R . . . .
S3D S 0.40841(11) 0.8350(2) 0.44060(14) 0.1156(9) Uani 1 1 d . . . . .
C4B C 0.65965(19) 0.7518(5) 0.5868(4) 0.0308(13) Uani 1 1 d . . . . .
C4C C 0.5000 0.3222(6) 0.7500 0.038(2) Uani 1 2 d S T P . .
C5B C 0.6173(2) 0.8295(5) 0.5594(4) 0.0357(14) Uani 1 1 d . . . . .
H5B H 0.6186 0.8816 0.5105 0.043 Uiso 1 1 calc R . . . .
C5C C 0.5000 0.1923(6) 0.7500 0.037(2) Uani 1 2 d S T P . .
C6B C 0.5733(2) 0.8290(5) 0.6051(4) 0.0365(14) Uani 1 1 d . . . . .
H6B H 0.5449 0.8812 0.5853 0.044 Uiso 1 1 calc R . . . .
C6C C 0.4567(2) 0.1304(4) 0.7008(4) 0.0442(16) Uani 1 1 d . . . . .
H6C H 0.4267 0.1693 0.6665 0.053 Uiso 1 1 calc R . . . .
C7B C 0.7079(2) 0.7514(5) 0.5407(4) 0.0335(13) Uani 1 1 d . . . . .
C7C C 0.4581(2) 0.0104(5) 0.7024(4) 0.0405(15) Uani 1 1 d . . . . .
H7C H 0.4285 -0.0304 0.6689 0.049 Uiso 1 1 calc R . . . .
N8B N 0.74897(19) 0.6786(4) 0.5744(3) 0.0431(12) Uani 1 1 d . . . . .
N8C N 0.5000 -0.0496(5) 0.7500 0.0331(16) Uani 1 2 d S T P . .
N9B N 0.79246(18) 0.6779(4) 0.5329(3) 0.0439(12) Uani 1 1 d . . . . .
C1E C 0.7022(5) 0.5860(9) 0.9592(7) 0.180(6) Uani 1 1 d . . . . .
H1EA H 0.6782 0.6498 0.9375 0.270 Uiso 1 1 calc GR . . . .
H1EB H 0.7375 0.6156 0.9881 0.270 Uiso 1 1 calc GR . . . .
H1EC H 0.6869 0.5413 1.0045 0.270 Uiso 1 1 calc GR . . . .
C2E C 0.7086(5) 0.5091(8) 0.8768(6) 0.087(3) Uani 1 1 d . . . . .
C3E C 0.7553(4) 0.5146(7) 0.8361(8) 0.089(3) Uani 1 1 d . . . . .
H3E H 0.7834 0.5655 0.8612 0.107 Uiso 1 1 calc R . . . .
C4E C 0.7612(3) 0.4476(9) 0.7604(7) 0.079(2) Uani 1 1 d . . . . .
C5E C 0.7195(5) 0.3720(8) 0.7257(5) 0.088(3) Uani 1 1 d . . . . .
H5E H 0.7227 0.3244 0.6748 0.106 Uiso 1 1 calc R . . . .
C6E C 0.6733(4) 0.3660(8) 0.7651(8) 0.095(3) Uani 1 1 d . . . . .
H6E H 0.6451 0.3152 0.7406 0.114 Uiso 1 1 calc R . . . .
C7E C 0.6686(4) 0.4339(9) 0.8399(8) 0.088(3) Uani 1 1 d . . . . .
H7E H 0.6371 0.4287 0.8666 0.106 Uiso 1 1 calc R . . . .
C8E C 0.8119(3) 0.4567(9) 0.7160(7) 0.154(5) Uani 1 1 d . . . . .
H8EA H 0.8382 0.5067 0.7535 0.232 Uiso 1 1 calc GR . . . .
H8EB H 0.8022 0.4884 0.6537 0.232 Uiso 1 1 calc GR . . . .
H8EC H 0.8276 0.3806 0.7126 0.232 Uiso 1 1 calc GR . . . .

loop_
_atom_site_aniso_label
_atom_site_aniso_U_11
_atom_site_aniso_U_22
_atom_site_aniso_U_33
_atom_site_aniso_U_23
_atom_site_aniso_U_13
_atom_site_aniso_U_12
Co1A 0.0265(7) 0.0187(7) 0.0364(8) 0.000 0.0147(6) 0.000
N1B 0.022(3) 0.032(3) 0.046(3) 0.005(2) 0.019(2) 0.007(2)
N1C 0.045(4) 0.022(4) 0.043(4) 0.000 0.022(3) 0.000
N1D 0.040(3) 0.030(3) 0.046(3) 0.003(3) 0.006(3) 0.002(2)
C2B 0.038(4) 0.042(4) 0.047(4) 0.014(3) 0.030(3) 0.005(3)
C2C 0.071(4) 0.025(4) 0.037(4) 0.002(3) 0.020(3) 0.003(3)
C2D 0.047(4) 0.030(4) 0.049(4) -0.001(3) 0.005(3) 0.005(3)
C3B 0.038(4) 0.040(4) 0.051(4) 0.017(3) 0.021(3) 0.014(3)
C3C 0.079(5) 0.023(4) 0.046(4) -0.008(3) 0.016(3) -0.001(3)
S3D 0.163(2) 0.1125(19) 0.0597(13) 0.0199(13) -0.0129(14) 0.0186(17)
C4B 0.026(3) 0.036(3) 0.036(3) 0.001(3) 0.019(3) 0.002(3)
C4C 0.052(6) 0.019(5) 0.046(6) 0.000 0.013(4) 0.000
C5B 0.034(3) 0.046(4) 0.033(3) 0.009(3) 0.022(3) 0.002(3)
C5C 0.052(6) 0.017(5) 0.046(5) 0.000 0.015(5) 0.000
C6B 0.038(4) 0.033(3) 0.041(4) 0.012(3) 0.013(3) 0.008(3)
C6C 0.052(4) 0.016(3) 0.060(4) 0.000(3) -0.001(3) 0.012(3)
C7B 0.037(4) 0.034(3) 0.032(4) 0.004(3) 0.016(3) 0.000(3)
C7C 0.032(3) 0.031(4) 0.057(4) -0.005(3) 0.006(3) 0.003(3)
N8B 0.038(3) 0.051(3) 0.046(3) 0.013(3) 0.023(3) 0.015(3)
N8C 0.034(4) 0.020(4) 0.048(4) 0.000 0.015(4) 0.000
N9B 0.035(3) 0.055(3) 0.049(3) 0.010(3) 0.027(3) 0.014(2)
C1E 0.296(16) 0.134(9) 0.099(8) -0.015(7) 0.004(9) 0.095(10)
C2E 0.117(8) 0.070(6) 0.066(6) 0.009(5) -0.010(6) 0.038(6)
C3E 0.075(7) 0.074(6) 0.104(8) 0.023(6) -0.024(6) 0.007(5)
C4E 0.072(7) 0.076(6) 0.088(7) 0.038(5) 0.009(6) 0.025(5)
C5E 0.122(8) 0.076(6) 0.066(6) 0.014(5) 0.015(6) 0.025(6)
C6E 0.099(8) 0.088(7) 0.091(7) 0.024(6) -0.004(6) -0.013(5)
C7E 0.079(7) 0.101(7) 0.087(7) 0.032(6) 0.021(6) 0.027(6)
C8E 0.089(7) 0.209(12) 0.180(10) 0.125(9) 0.063(7) 0.059(7)

loop_
_atom_type_symbol
_atom_type_description
_atom_type_scat_dispersion_real
_atom_type_scat_dispersion_imag
_atom_type_scat_source
C C 0.0181 0.0091 'International Tables Vol C Tables 4.2.6.8 and 6.1.1.4'
H H 0.0000 0.0000 'International Tables Vol C Tables 4.2.6.8 and 6.1.1.4'
Co Co -2.3653 3.6143 'International Tables Vol C Tables 4.2.6.8 and 6.1.1.4'
N N 0.0311 0.0180 'International Tables Vol C Tables 4.2.6.8 and 6.1.1.4'
S S 0.3331 0.5567 'International Tables Vol C Tables 4.2.6.8 and 6.1.1.4'

loop_
_geom_angle_atom_site_label_1
_geom_angle_atom_site_label_2
_geom_angle_atom_site_label_3
_geom_angle
_geom_angle_site_symmetry_1
_geom_angle_site_symmetry_3
_geom_angle_publ_flag
N1B Co1A N1B 179.7(2) 2_656 . ?
N1B Co1A N1C 90.15(11) . . ?
N1B Co1A N1C 90.15(11) 2_656 . ?
N1B Co1A N8C 89.85(11) . 1_565 ?
N1B Co1A N8C 89.85(11) 2_656 1_565 ?
N1C Co1A N8C 180.0 . 1_565 ?
N1D Co1A N1B 88.66(16) . . ?
N1D Co1A N1B 91.34(16) . 2_656 ?
N1D Co1A N1B 88.66(16) 2_656 2_656 ?
N1D Co1A N1B 91.34(16) 2_656 . ?
N1D Co1A N1C 89.81(12) 2_656 . ?
N1D Co1A N1C 89.81(12) . . ?
N1D Co1A N1D 179.6(3) . 2_656 ?
N1D Co1A N8C 90.19(12) . 1_565 ?
N1D Co1A N8C 90.19(12) 2_656 1_565 ?
C2B N1B Co1A 119.6(3) . . ?
C2B N1B C6B 116.7(4) . . ?
C6B N1B Co1A 123.8(3) . . ?
C2C N1C Co1A 121.8(3) . . ?
C2C N1C Co1A 121.8(3) 2_656 . ?
C2C N1C C2C 116.5(6) . 2_656 ?
C2D N1D Co1A 156.8(5) . . ?
N1B C2B H2B 118.2 . . ?
N1B C2B C3B 123.6(5) . . ?
C3B C2B H2B 118.2 . . ?
N1C C2C H2C 118.4 . . ?
N1C C2C C3C 123.3(5) . . ?
C3C C2C H2C 118.4 . . ?
N1D C2D S3D 177.1(6) . . ?
C2B C3B H3B 120.3 . . ?
C2B C3B C4B 119.4(5) . . ?
C4B C3B H3B 120.3 . . ?
C2C C3C H3C 120.1 . . ?
C4C C3C C2C 119.7(5) . . ?
C4C C3C H3C 120.1 . . ?
C3B C4B C5B 117.5(4) . . ?
C3B C4B C7B 121.7(5) . . ?
C5B C4B C7B 120.8(5) . . ?
C3C C4C C3C 117.5(7) 2_656 . ?
C3C C4C C5C 121.2(3) 2_656 . ?
C3C C4C C5C 121.2(3) . . ?
C4B C5B H5B 120.3 . . ?
C6B C5B C4B 119.3(5) . . ?
C6B C5B H5B 120.3 . . ?
C6C C5C C4C 121.1(3) . . ?
C6C C5C C4C 121.1(3) 2_656 . ?
C6C C5C C6C 117.8(7) . 2_656 ?
N1B C6B C5B 123.4(5) . . ?
N1B C6B H6B 118.3 . . ?
C5B C6B H6B 118.3 . . ?
C5C C6C H6C 120.2 . . ?
C5C C6C C7C 119.6(5) . . ?
C7C C6C H6C 120.2 . . ?
N8B C7B C4B 117.7(5) . . ?
N9B C7B C4B 117.9(5) 7_666 . ?
N9B C7B N8B 124.4(5) 7_666 . ?
C6C C7C H7C 118.7 . . ?
N8C C7C C6C 122.7(5) . . ?
N8C C7C H7C 118.7 . . ?
N9B N8B C7B 117.9(4) . . ?
C7C N8C Co1A 121.1(3) 2_656 1_545 ?
C7C N8C Co1A 121.1(3) . 1_545 ?
C7C N8C C7C 117.7(6) 2_656 . ?
N8B N9B C7B 117.8(4) . 7_666 ?
H1EA C1E H1EB 109.5 . . ?
H1EA C1E H1EC 109.5 . . ?
H1EB C1E H1EC 109.5 . . ?
C2E C1E H1EA 109.5 . . ?
C2E C1E H1EB 109.5 . . ?
C2E C1E H1EC 109.5 . . ?
C3E C2E C1E 121.2(12) . . ?
C7E C2E C1E 120.7(13) . . ?
C7E C2E C3E 118.1(8) . . ?
C2E C3E H3E 119.0 . . ?
C4E C3E C2E 121.9(8) . . ?
C4E C3E H3E 119.0 . . ?
C3E C4E C5E 117.9(8) . . ?
C3E C4E C8E 121.0(11) . . ?
C5E C4E C8E 121.1(11) . . ?
C4E C5E H5E 119.6 . . ?
C6E C5E C4E 120.7(8) . . ?
C6E C5E H5E 119.6 . . ?
C5E C6E H6E 120.0 . . ?
C7E C6E C5E 120.0(9) . . ?
C7E C6E H6E 120.0 . . ?
C2E C7E C6E 121.5(9) . . ?
C2E C7E H7E 119.3 . . ?
C6E C7E H7E 119.3 . . ?
C4E C8E H8EA 109.5 . . ?
C4E C8E H8EB 109.5 . . ?
C4E C8E H8EC 109.5 . . ?
H8EA C8E H8EB 109.5 . . ?
H8EA C8E H8EC 109.5 . . ?
H8EB C8E H8EC 109.5 . . ?

loop_
_geom_bond_atom_site_label_1
_geom_bond_atom_site_label_2
_geom_bond_distance
_geom_bond_site_symmetry_2
_geom_bond_publ_flag
Co1A N1B 2.168(4) . ?
Co1A N1B 2.168(4) 2_656 ?
Co1A N1C 2.203(6) . ?
Co1A N1D 2.080(5) 2_656 ?
Co1A N1D 2.080(5) . ?
Co1A N8C 2.217(6) 1_565 ?
N1B C2B 1.329(6) . ?
N1B C6B 1.334(6) . ?
N1C C2C 1.331(6) 2_656 ?
N1C C2C 1.331(6) . ?
N1D C2D 1.135(6) . ?
C2B H2B 0.9300 . ?
C2B C3B 1.367(7) . ?
C2C H2C 0.9300 . ?
C2C C3C 1.378(7) . ?
C2D S3D 1.615(7) . ?
C3B H3B 0.9300 . ?
C3B C4B 1.375(7) . ?
C3C H3C 0.9300 . ?
C3C C4C 1.366(6) . ?
C4B C5B 1.380(7) . ?
C4B C7B 1.466(7) . ?
C4C C3C 1.366(6) 2_656 ?
C4C C5C 1.490(10) . ?
C5B H5B 0.9300 . ?
C5B C6B 1.368(7) . ?
C5C C6C 1.373(6) . ?
C5C C6C 1.373(6) 2_656 ?
C6B H6B 0.9300 . ?
C6C H6C 0.9300 . ?
C6C C7C 1.378(7) . ?
C7B N8B 1.339(6) . ?
C7B N9B 1.335(6) 7_666 ?
C7C H7C 0.9300 . ?
C7C N8C 1.330(6) . ?
N8B N9B 1.321(6) . ?
N8C Co1A 2.217(6) 1_545 ?
N8C C7C 1.330(6) 2_656 ?
N9B C7B 1.335(6) 7_666 ?
C1E H1EA 0.9600 . ?
C1E H1EB 0.9600 . ?
C1E H1EC 0.9600 . ?
C1E C2E 1.510(11) . ?
C2E C3E 1.387(11) . ?
C2E C7E 1.350(11) . ?
C3E H3E 0.9300 . ?
C3E C4E 1.364(11) . ?
C4E C5E 1.373(10) . ?
C4E C8E 1.512(10) . ?
C5E H5E 0.9300 . ?
C5E C6E 1.367(11) . ?
C6E H6E 0.9300 . ?
C6E C7E 1.352(11) . ?
C7E H7E 0.9300 . ?
C8E H8EA 0.9600 . ?
C8E H8EB 0.9600 . ?
C8E H8EC 0.9600 . ?
